data_7243056
loop_
_publ_author_name
'Okura, Ryuhei'
'Uchiyama, Hiromasa'
'Kadota, Kazunori'
'Tozuka, Yuichi'

_publ_section_title
;
 Hydrogen bonding from crystalline water mediates the
 hydration/dehydration of mequitazine glycolate
;
_journal_issue 27
_journal_name_full CrystEngComm
_journal_page_first 4816
_journal_page_last 4824
_journal_paper_doi 10.1039/D1CE00543J
_journal_volume 23
_journal_year 2021
_chemical_formula_structural 'C22 H26 N2 O3 S1'
_chemical_formula_sum 'C22 H26 N2 O3 S'
_chemical_formula_weight 398.518
_chemical_name_common MQZ-GLC_anhydrate_25deg
_chemical_name_systematic MQZ-GLC_anhydrate
_space_group_crystal_system monoclinic
_space_group_IT_number 14
_space_group_name_Hall '-P 2ybc'
_space_group_name_H-M_alt 'P 1 21/c 1'
_audit_update_record
;
2021-04-02 deposited with the CCDC.	2021-06-16 downloaded from the CCDC.
;
_cell_angle_alpha 90
_cell_angle_beta 92.7196(8)
_cell_angle_gamma 90
_cell_formula_units_Z 4
_cell_length_a 12.8677(14)
_cell_length_b 9.6306(10)
_cell_length_c 16.3003(16)
_cell_measurement_temperature 298
_cell_volume 2017.7(4)
_computing_cell_refinement 'PDXL Version 2.8.4.0 (Rigaku, 2017)'
_computing_data_collection 'ENTER THE DATA COLLECTION PROGRAM NAME'
_computing_publication_material 'PDXL Version 2.8.4.0 (Rigaku, 2017)'
_computing_structure_refinement 'PDXL Version 2.8.4.0 (Rigaku, 2017)'
_computing_structure_solution 'PDXL Version 2.8.4.0 (Rigaku, 2017)'
_diffrn_ambient_temperature 298
_diffrn_measurement_device_type 'ENTER THE MEASUREMENT DEVICE NAME'
_diffrn_measurement_method 2\q
_diffrn_radiation_type 'Cu K\a'
_diffrn_radiation_wavelength 1.541861
_exptl_crystal_colour colorless
_exptl_crystal_density_diffrn 1.31
_exptl_crystal_F_000 848.00
_pd_calc_method 'Rietveld Refinement'
_pd_char_colour colourless
_pd_meas_2theta_range_inc 0.0130
_pd_meas_2theta_range_max 89.9884
_pd_meas_2theta_range_min 3.0054
_pd_meas_number_of_points 6692
_pd_proc_ls_pref_orient_corr
;
    Spherical harmonics
    Maximum harmonic order: 2
;
_pd_proc_ls_prof_R_factor 0.0249
_pd_proc_ls_prof_wR_expected 0.0127
_pd_proc_ls_prof_wR_factor 0.0338
_refine_ls_goodness_of_fit_all 2.6437
_refine_ls_matrix_type full
_refine_ls_number_constraints 1
_refine_ls_number_parameters 202
_refine_ls_number_restraints 224
_refine_ls_shift/su_max 2.1180
_refine_ls_structure_factor_coef Fsqd
_refine_ls_weighting_scheme sigma
_reflns_d_resolution_high 1.0902
_reflns_d_resolution_low 12.8532
_reflns_limit_h_max 11
_reflns_limit_h_min 0
_reflns_limit_k_max 8
_reflns_limit_k_min 0
_reflns_limit_l_max 14
_reflns_limit_l_min -14
_reflns_number_total 1631
_cod_data_source_file d1ce00543j2.cif
_cod_data_source_block MQZ-GLC_anhydrate_25deg
_cod_depositor_comments 'Adding full bibliography for 7243056--7243057.cif.'
_cod_original_formula_sum 'C22 H26 N2 O3 S1'
_cod_database_code 7243056
_rigaku_reference_intensity_ratio 0.48

loop_
_symmetry_equiv_pos_site_id
_symmetry_equiv_pos_as_xyz
1 x,y,z
2 x,1/2-y,1/2+z
3 -x,-y,-z
4 -x,-1/2+y,-1/2-z

loop_
_atom_site_label
_atom_site_type_symbol
_atom_site_fract_x
_atom_site_fract_y
_atom_site_fract_z
_atom_site_U_iso_or_equiv
_atom_site_adp_type
_atom_site_occupancy
S1 S -0.0099(3) 0.6517(5) 0.41906(18) 0.0815(15) Uiso 1
O1 O 0.4397(6) 0.2154(8) 0.6824(4) 0.0815(15) Uiso 1
O2 O 0.4814(7) 0.0445(7) 0.5992(6) 0.0815(15) Uiso 1
O3 O 0.4062(7) 0.1736(11) 0.4699(4) 0.0815(15) Uiso 1
N1 N 0.2099(4) 0.7039(4) 0.4659(2) 0.0815(15) Uiso 1
N2 N 0.3978(4) 0.6491(8) 0.7275(3) 0.0815(15) Uiso 1
C1 C 0.0944(3) 0.5536(5) 0.3846(3) 0.0815(15) Uiso 1
C2 C 0.1950(3) 0.5855(4) 0.4152(3) 0.0815(15) Uiso 1
C3 C 0.1551(4) 0.8234(4) 0.4440(3) 0.0815(15) Uiso 1
C4 C 0.0506(4) 0.8142(5) 0.4183(3) 0.0815(15) Uiso 1
C5 C -0.0044(5) 0.9310(6) 0.3936(3) 0.0815(15) Uiso 1
C6 C 0.0441(6) 1.0572(5) 0.3965(4) 0.0815(15) Uiso 1
C7 C 0.1479(6) 1.0666(5) 0.4221(4) 0.0815(15) Uiso 1
C8 C 0.2042(5) 0.9503(6) 0.4449(3) 0.0815(15) Uiso 1
C9 C 0.0764(4) 0.4439(6) 0.3289(3) 0.0815(15) Uiso 1
C10 C 0.1587(6) 0.3668(5) 0.3031(3) 0.0815(15) Uiso 1
C11 C 0.2572(5) 0.3969(5) 0.3325(4) 0.0815(15) Uiso 1
C12 C 0.2763(4) 0.5056(6) 0.3872(3) 0.0815(15) Uiso 1
C13 C 0.3087(4) 0.7197(6) 0.5131(3) 0.0815(15) Uiso 1
C14 C 0.3166(6) 0.6199(5) 0.5853(3) 0.0815(15) Uiso 1
C15 C 0.4158(4) 0.6437(8) 0.6383(4) 0.0815(15) Uiso 1
C16 C 0.3393(7) 0.5253(7) 0.7515(4) 0.0815(15) Uiso 1
C17 C 0.2350(6) 0.5129(6) 0.7020(5) 0.0815(15) Uiso 1
C18 C 0.2266(4) 0.6317(9) 0.6424(4) 0.0815(15) Uiso 1
C19 C 0.2307(6) 0.7640(7) 0.6933(4) 0.0815(15) Uiso 1
C20 C 0.3326(7) 0.7705(6) 0.7455(4) 0.0815(15) Uiso 1
C21 C 0.4394(5) 0.1576(6) 0.6147(4) 0.0815(15) Uiso 1
C22 C 0.3836(7) 0.2311(7) 0.5451(5) 0.0815(15) Uiso 1
H1 H 0.3809(10) 0.4430(9) 0.7423(8) 0.0815(15) Uiso 1
H2 H 0.1719(7) 0.7661(12) 0.7290(7) 0.0815(15) Uiso 1
H3 H 0.4471(7) 0.7310(11) 0.6222(6) 0.0815(15) Uiso 1
H4 H 0.4623(6) 0.6546(14) 0.7585(6) 0.0815(15) Uiso 1
H5 H 0.3265(10) 0.5312(12) 0.8100(4) 0.0815(15) Uiso 1
H6 H 0.3145(8) 0.8149(7) 0.5337(6) 0.0815(15) Uiso 1
H7 H 0.2313(11) 0.4246(8) 0.6724(7) 0.0815(15) Uiso 1
H8 H -0.0745(5) 0.9248(9) 0.3785(5) 0.0815(15) Uiso 1
H9 H 0.3123(7) 0.3458(8) 0.3146(5) 0.0815(15) Uiso 1
H10 H 0.1600(6) 0.6262(14) 0.6101(6) 0.0815(15) Uiso 1
H11 H 0.1773(7) 0.5165(12) 0.7391(7) 0.0815(15) Uiso 1
H12 H 0.0076(8) 1.1363(7) 0.3811(5) 0.0815(15) Uiso 1
H13 H 0.2739(6) 0.9574(9) 0.4616(5) 0.0815(15) Uiso 1
H14 H 0.0089(6) 0.4215(8) 0.3107(5) 0.0815(15) Uiso 1
H15 H 0.3176(10) 0.7703(12) 0.8037(4) 0.0815(15) Uiso 1
H16 H 0.1807(8) 1.1526(6) 0.4222(5) 0.0815(15) Uiso 1
H17 H 0.4649(7) 0.5700(12) 0.6281(6) 0.0815(15) Uiso 1
H18 H 0.2257(10) 0.8450(9) 0.6566(7) 0.0815(15) Uiso 1
H19 H 0.3178(9) 0.5249(7) 0.5637(4) 0.0815(15) Uiso 1
H20 H 0.3699(10) 0.8551(8) 0.7336(8) 0.0815(15) Uiso 1
H21 H 0.3443(5) 0.5263(9) 0.4047(5) 0.0815(15) Uiso 1
H22 H 0.1471(8) 0.2929(7) 0.2677(5) 0.0815(15) Uiso 1
H23 H 0.3661(5) 0.7032(13) 0.4777(5) 0.0815(15) Uiso 1
H24 H 0.403(2) 0.3412(7) 0.5488(8) 0.0815(15) Uiso 1
H25 H 0.3004(7) 0.222(2) 0.5533(7) 0.0815(15) Uiso 1
H26 H 0.4665(14) 0.136(10) 0.442(3) 0.0815(15) Uiso 1

loop_
_atom_type_symbol
_atom_type_description
_atom_type_scat_dispersion_real
_atom_type_scat_dispersion_imag
_atom_type_scat_Cromer_Mann_a1
_atom_type_scat_Cromer_Mann_b1
_atom_type_scat_Cromer_Mann_a2
_atom_type_scat_Cromer_Mann_b2
_atom_type_scat_Cromer_Mann_a3
_atom_type_scat_Cromer_Mann_b3
_atom_type_scat_Cromer_Mann_a4
_atom_type_scat_Cromer_Mann_b4
_atom_type_scat_Cromer_Mann_c
_atom_type_scat_source
C C 0.017 0.009 2.31000 1.02000 1.58860 0.865000 20.8439 10.2075 0.568700 51.6512 0.215600
;
    International Tables for Crystallography Vol. C, Table 6.1.1.4 (1999),
    and KEK Report 88-14, 1-136.
;
H H 0.000 0.000 0.489918 0.262003 0.196767 0.049879 20.6593 7.74039 49.5519 2.20159 0.001305
;
    International Tables for Crystallography Vol. C, Table 6.1.1.4 (1999).
;
N N 0.029 0.018 12.2126 3.13220 2.01250 1.16630 0.005700 9.89330 28.9975 0.582600 -11.529
;
    International Tables for Crystallography Vol. C, Table 6.1.1.4 (1999),
    and KEK Report 88-14, 1-136.
;
O O 0.046 0.032 3.04850 2.28680 1.54630 0.867000 13.2771 5.70110 0.323900 32.9089 0.250800
;
    International Tables for Crystallography Vol. C, Table 6.1.1.4 (1999),
    and KEK Report 88-14, 1-136.
;
S S 0.319 0.558 6.90530 5.20340 1.43790 1.58630 1.46790 22.2151 0.253600 56.1720 0.866900
;
    International Tables for Crystallography Vol. C, Table 6.1.1.4 (1999),
    and KEK Report 88-14, 1-136.
;

loop_
_geom_angle_atom_site_label_1
_geom_angle_atom_site_label_2
_geom_angle_atom_site_label_3
_geom_angle
_geom_angle_publ_flag
_geom_angle_site_symmetry_1
_geom_angle_site_symmetry_2
_geom_angle_site_symmetry_3
S1 C4 C3 118.6(4) yes . . .
S1 C4 C5 120.6(5) yes . . .
S1 C1 C2 118.4(4) yes . . .
S1 C1 C9 120.5(5) yes . . .
O1 C21 O2 126.2(9) yes . . .
O3 C22 C21 111.6(8) yes . . .
O1 C21 C22 116.5(8) yes . . .
O2 C21 C22 117.3(8) yes . . .
N2 C15 C14 113.3(6) yes . . .
N1 C3 C4 119.8(5) yes . . .
N1 C3 C8 120.5(6) yes . . .
N2 C16 C17 111.6(6) yes . . .
N2 C20 C19 109.7(6) yes . . .
N1 C13 C14 111.5(6) yes . . .
N1 C2 C1 118.9(5) yes . . .
N1 C2 C12 123.5(5) yes . . .
C1 S1 C4 97.6(3) yes . . .
C2 N1 C3 117.7(5) yes . . .
C2 N1 C13 118.8(5) yes . . .
C3 N1 C13 117.9(5) yes . . .
C15 N2 C20 109.8(6) yes . . .
C16 N2 C20 106.7(7) yes . . .
C15 N2 C16 109.7(6) yes . . .
C4 C5 C6 119.2(7) yes . . .
C13 C14 C15 111.5(6) yes . . .
C5 C6 C7 120.1(6) yes . . .
C4 C3 C8 119.7(5) yes . . .
C6 C7 C8 121.1(6) yes . . .
C1 C2 C12 117.3(5) yes . . .
C2 C1 C9 121.1(5) yes . . .
C3 C8 C7 119.0(7) yes . . .
C13 C14 C18 113.6(6) yes . . .
C15 C14 C18 106.4(5) yes . . .
C1 C9 C10 119.9(6) yes . . .
C18 C19 C20 110.2(7) yes . . .
C17 C18 C19 106.6(6) yes . . .
C9 C10 C11 119.6(6) yes . . .
C3 C4 C5 120.8(6) yes . . .
C14 C18 C19 112.9(7) yes . . .
C10 C11 C12 121.2(6) yes . . .
C14 C18 C17 107.8(6) yes . . .
C16 C17 C18 108.3(7) yes . . .
C2 C12 C11 120.9(6) yes . . .
O3 C22 H25 108.9(13) no . . .
O3 C22 H24 112.2(14) no . . .
N2 C15 H3 108.7(10) no . . .
N2 C15 H17 109.1(10) no . . .
N2 C16 H1 109.1(12) no . . .
N2 C16 H5 108.9(10) no . . .
N2 C20 H20 109.5(13) no . . .
N1 C13 H6 109.1(9) no . . .
N1 C13 H23 109.7(8) no . . .
N2 C20 H15 109.4(10) no . . .
C22 O3 H26 139(3) no . . .
C15 N2 H4 110.4(8) no . . .
C16 N2 H4 110.4(11) no . . .
C20 N2 H4 109.8(11) no . . .
C4 C5 H8 120.4(10) no . . .
C18 C14 H19 108.4(9) no . . .
C2 C12 H21 119.5(9) no . . .
C14 C13 H23 109.4(10) no . . .
C14 C13 H6 109.1(9) no . . .
C14 C15 H3 108.8(10) no . . .
C14 C15 H17 109.1(11) no . . .
C5 C6 H12 119.9(12) no . . .
C6 C5 H8 120.3(10) no . . .
C13 C14 H19 108.3(7) no . . .
C11 C12 H21 119.6(9) no . . .
C17 C16 H1 109.3(10) no . . .
C17 C16 H5 109.4(12) no . . .
C21 C22 H24 108.4(15) no . . .
C12 C11 H9 119.4(9) no . . .
C16 C17 H7 110.3(12) no . . .
C16 C17 H11 110.0(11) no . . .
C18 C17 H7 110.0(11) no . . .
C18 C17 H11 109.8(11) no . . .
C21 C22 H25 108.1(13) no . . .
C10 C11 H9 119.3(9) no . . .
C11 C10 H22 120.2(11) no . . .
C14 C18 H10 109.7(9) no . . .
C10 C9 H14 119.9(9) no . . .
C17 C18 H10 109.8(11) no . . .
C19 C18 H10 110.1(11) no . . .
C1 C9 H14 120.2(9) no . . .
C18 C19 H2 109.6(11) no . . .
C18 C19 H18 109.5(10) no . . .
C20 C19 H2 109.6(11) no . . .
C20 C19 H18 109.6(11) no . . .
C7 C8 H13 120.6(9) no . . .
C9 C10 H22 120.2(11) no . . .
C15 C14 H19 108.4(10) no . . .
C19 C20 H15 109.7(13) no . . .
C19 C20 H20 109.9(11) no . . .
C3 C8 H13 120.3(9) no . . .
C8 C7 H16 119.4(12) no . . .
C6 C7 H16 119.4(9) no . . .
C7 C6 H12 120.0(9) no . . .
H3 C15 H17 107.7(12) no . . .
H6 C13 H23 108.0(12) no . . .
H1 C16 H5 108.5(13) no . . .
H7 C17 H11 108.4(15) no . . .
H2 C19 H18 108.4(14) no . . .
H15 C20 H20 108.6(13) no . . .
H24 C22 H25 107(2) no . . .

loop_
_geom_bond_atom_site_label_1
_geom_bond_atom_site_label_2
_geom_bond_distance
_geom_bond_publ_flag
_geom_bond_site_symmetry_1
_geom_bond_site_symmetry_2
S1 C1 1.754(6) yes . .
S1 C4 1.748(6) yes . .
O1 C21 1.237(9) yes . .
O2 C21 1.247(9) yes . .
O3 C22 1.389(11) yes . .
N2 C20 1.477(10) yes . .
N1 C2 1.416(6) yes . .
N1 C3 1.388(6) yes . .
N1 C13 1.462(7) yes . .
N2 C15 1.484(9) yes . .
N2 C16 1.472(10) yes . .
C14 C15 1.525(9) yes . .
C14 C18 1.524(8) yes . .
C1 C2 1.399(6) yes . .
C1 C9 1.405(7) yes . .
C2 C12 1.393(7) yes . .
C3 C4 1.392(7) yes . .
C3 C8 1.376(7) yes . .
C4 C5 1.379(7) yes . .
C5 C6 1.366(8) yes . .
C16 C17 1.538(11) yes . .
C6 C7 1.383(11) yes . .
C19 C20 1.531(11) yes . .
C7 C8 1.375(8) yes . .
C17 C18 1.502(10) yes . .
C18 C19 1.520(10) yes . .
C9 C10 1.376(9) yes . .
C21 C22 1.492(10) yes . .
C10 C11 1.365(9) yes . .
C11 C12 1.389(8) yes . .
C13 C14 1.518(8) yes . .
O3 H26 0.98(5) no . .
N2 H4 0.953(9) no . .
C5 H8 0.925(9) no . .
C6 H12 0.924(10) no . .
C7 H16 0.930(9) no . .
C8 H13 0.928(9) no . .
C9 H14 0.930(9) no . .
C14 H19 0.980(8) no . .
C15 H3 0.973(13) no . .
C15 H17 0.971(13) no . .
C10 H22 0.923(9) no . .
C13 H6 0.978(9) no . .
C16 H5 0.978(10) no . .
C13 H23 0.972(9) no . .
C17 H7 0.978(11) no . .
C17 H11 0.979(13) no . .
C11 H9 0.921(10) no . .
C18 H10 0.985(9) no . .
C16 H1 0.972(12) no . .
C19 H2 0.976(13) no . .
C19 H18 0.983(12) no . .
C20 H15 0.977(10) no . .
C20 H20 0.970(12) no . .
C12 H21 0.929(8) no . .
C22 H24 1.092(11) no . .
C22 H25 1.088(13) no . .
